data_7231465
loop_
_publ_author_name
'Hutchins, Kristin M.'
'Unruh, Daniel K.'
'Carpenter, Dontrell D.'
'Groeneman, Ryan H.'

_publ_section_title
;
 Thermal expansion along one-dimensional chains and two-dimensional sheets
 within co-crystals based on halogen or hydrogen bonds
;
_journal_issue 45
_journal_name_full CrystEngComm
_journal_page_first 7232
_journal_paper_doi 10.1039/C8CE01090K
_journal_volume 20
_journal_year 2018
_chemical_formula_sum 'C18 H10 Br4 N2'
_chemical_formula_weight 573.92
_space_group_IT_number 2
_space_group_name_Hall '-P 1'
_space_group_name_H-M_alt 'P -1'
_symmetry_cell_setting triclinic
_symmetry_Int_Tables_number 2
_symmetry_space_group_name_Hall '-P 1'
_symmetry_space_group_name_H-M 'P -1'
_atom_sites_solution_hydrogens geom
_atom_sites_solution_primary dual
_atom_sites_solution_secondary difmap
_audit_creation_date 2018-04-23T11:02:27-00:00
_audit_creation_method 'WinGX routine CIF_UPDATE'
_audit_update_record
;
2018-06-18 deposited with the CCDC.
2018-08-30 downloaded from the CCDC.
;
_cell_angle_alpha 72.682(2)
_cell_angle_beta 85.789(2)
_cell_angle_gamma 83.900(2)
_cell_formula_units_Z 2
_cell_length_a 3.9272(3)
_cell_length_b 13.2313(11)
_cell_length_c 18.2212(16)
_cell_measurement_reflns_used 4749
_cell_measurement_temperature 189(2)
_cell_measurement_theta_max 28.21
_cell_measurement_theta_min 2.26
_cell_volume 897.90(13)
_computing_cell_refinement 'Bruker SAINT'
_computing_data_collection 'Bruker APEX2'
_computing_data_reduction 'Bruker SAINT'
_computing_structure_refinement 'SHELXL-2016/6 (Sheldrick, 2016)'
_computing_structure_solution 'SHELXT 2014/5 (Sheldrick, 2014)'
_diffrn_ambient_temperature 189(2)
_diffrn_measured_fraction_theta_full 0.997
_diffrn_measured_fraction_theta_max 0.991
_diffrn_measurement_device_type 'Bruker APEX-II CCD'
_diffrn_measurement_method '\f and \w scans'
_diffrn_radiation_monochromator graphite
_diffrn_radiation_source 'fine-focus sealed tube'
_diffrn_radiation_type MoK\a
_diffrn_radiation_wavelength 0.71073
_diffrn_reflns_av_R_equivalents 0.0852
_diffrn_reflns_av_unetI/netI 0.0711
_diffrn_reflns_Laue_measured_fraction_full 0.997
_diffrn_reflns_Laue_measured_fraction_max 0.991
_diffrn_reflns_limit_h_max 3
_diffrn_reflns_limit_h_min -5
_diffrn_reflns_limit_k_max 17
_diffrn_reflns_limit_k_min -17
_diffrn_reflns_limit_l_max 24
_diffrn_reflns_limit_l_min -24
_diffrn_reflns_number 10236
_diffrn_reflns_point_group_measured_fraction_full 0.997
_diffrn_reflns_point_group_measured_fraction_max 0.991
_diffrn_reflns_theta_full 25.242
_diffrn_reflns_theta_max 28.37
_diffrn_reflns_theta_min 1.619
_exptl_absorpt_coefficient_mu 8.966
_exptl_absorpt_correction_T_max 0.1256
_exptl_absorpt_correction_T_min 0.0679
_exptl_absorpt_correction_type multi-scan
_exptl_absorpt_process_details SADABS
_exptl_crystal_colour colourless
_exptl_crystal_density_diffrn 2.123
_exptl_crystal_description rod
_exptl_crystal_F_000 544
_exptl_crystal_size_max 0.498
_exptl_crystal_size_mid 0.221
_exptl_crystal_size_min 0.092
_refine_diff_density_max 1.719
_refine_diff_density_min -2.174
_refine_diff_density_rms 0.224
_refine_ls_extinction_method none
_refine_ls_goodness_of_fit_ref 0.965
_refine_ls_hydrogen_treatment constr
_refine_ls_matrix_type full
_refine_ls_number_parameters 217
_refine_ls_number_reflns 4453
_refine_ls_number_restraints 0
_refine_ls_restrained_S_all 0.965
_refine_ls_R_factor_all 0.0625
_refine_ls_R_factor_gt 0.0507
_refine_ls_shift/su_max 0.001
_refine_ls_shift/su_mean 0
_refine_ls_structure_factor_coef Fsqd
_refine_ls_weighting_details 'w=1/[\s^2^(Fo^2^)+(0.0788P)^2^] where P=(Fo^2^+2Fc^2^)/3'
_refine_ls_weighting_scheme calc
_refine_ls_wR_factor_gt 0.1258
_refine_ls_wR_factor_ref 0.1298
_reflns_number_gt 3418
_reflns_number_total 4453
_reflns_threshold_expression 'I > 2\s(I)'
_cod_data_source_file c8ce01090k2.cif
_cod_data_source_block TBrB_BPA_190k
_cod_depositor_comments 'Adding full bibliography for 7231456--7231470.cif.'
_cod_database_code 7231465
_shelx_estimated_absorpt_t_min 0.095
_shelx_estimated_absorpt_t_max 0.493

loop_
_symmetry_equiv_pos_as_xyz
'x, y, z'
'-x, -y, -z'

loop_
_atom_site_label
_atom_site_type_symbol
_atom_site_fract_x
_atom_site_fract_y
_atom_site_fract_z
_atom_site_U_iso_or_equiv
_atom_site_adp_type
_atom_site_occupancy
_atom_site_calc_flag
Br1 Br 0.84540(13) 0.80571(4) 0.13805(3) 0.03391(15) Uani 1 d
Br2 Br 0.71502(14) 0.77130(4) -0.03309(3) 0.03628(16) Uani 1 d
Br3 Br 0.27347(12) 0.27758(4) 0.48163(3) 0.03212(15) Uani 1 d
Br4 Br 0.28918(13) 0.31565(4) 0.65634(3) 0.03316(15) Uani 1 d
N1 N 0.1184(12) -0.0398(3) 0.7694(2) 0.0383(10) Uani 1 d
N2 N 0.2636(11) 0.4529(3) 0.2645(2) 0.0360(10) Uani 1 d
C1 C 0.2650(14) -0.1115(4) 0.7364(3) 0.0391(12) Uani 1 d
H1 H 0.396118 -0.171272 0.767531 0.047 Uiso 1 calc
C2 C 0.2397(12) -0.1049(4) 0.6600(3) 0.0342(11) Uani 1 d
H2 H 0.347503 -0.159265 0.639814 0.041 Uiso 1 calc
C3 C 0.0534(11) -0.0171(4) 0.6131(3) 0.0291(10) Uani 1 d
C4 C -0.1004(12) 0.0591(4) 0.6469(3) 0.0330(11) Uani 1 d
H4 H -0.230167 0.12035 0.617037 0.04 Uiso 1 calc
C5 C -0.0619(13) 0.0447(4) 0.7239(3) 0.0347(11) Uani 1 d
H5 H -0.168537 0.097218 0.746025 0.042 Uiso 1 calc
C6 C 0.0177(12) -0.0054(4) 0.5334(3) 0.0336(11) Uani 1 d
C7 C 0.5613(11) 1.0150(3) 0.0702(3) 0.0255(9) Uani 1 d
H7 H 0.605194 1.025099 0.118031 0.031 Uiso 1 calc
C8 C 0.6482(11) 0.9172(3) 0.0570(3) 0.0233(9) Uani 1 d
C9 C 0.5905(11) 0.9024(3) -0.0127(3) 0.0253(9) Uani 1 d
C10 C 0.1268(13) 0.3771(4) 0.2436(3) 0.0361(11) Uani 1 d
H10 H 0.080071 0.313592 0.282633 0.043 Uiso 1 calc
C11 C 0.0504(12) 0.3855(4) 0.1694(3) 0.0306(10) Uani 1 d
H11 H -0.046679 0.32921 0.15832 0.037 Uiso 1 calc
C12 C 0.1162(11) 0.4772(3) 0.1106(3) 0.0256(9) Uani 1 d
C13 C 0.2632(12) 0.5572(4) 0.1312(3) 0.0297(10) Uani 1 d
H13 H 0.316732 0.620996 0.093303 0.036 Uiso 1 calc
C14 C 0.3275(13) 0.5411(4) 0.2075(3) 0.0358(12) Uani 1 d
H14 H 0.423366 0.596089 0.220653 0.043 Uiso 1 calc
C15 C 0.0345(11) 0.4930(4) 0.0322(3) 0.0285(10) Uani 1 d
C16 C 0.4921(11) 0.4849(3) 0.4276(3) 0.0261(9) Uani 1 d
H16 H 0.48562 0.474332 0.378413 0.031 Uiso 1 calc
C17 C 0.4035(11) 0.4060(3) 0.4934(3) 0.0257(9) Uani 1 d
C18 C 0.4102(11) 0.4210(3) 0.5659(3) 0.0236(9) Uani 1 d

loop_
_atom_site_aniso_label
_atom_site_aniso_U_11
_atom_site_aniso_U_22
_atom_site_aniso_U_33
_atom_site_aniso_U_23
_atom_site_aniso_U_13
_atom_site_aniso_U_12
Br1 0.0401(3) 0.0229(3) 0.0336(3) -0.0013(2) -0.0093(2) 0.00488(19)
Br2 0.0459(3) 0.0203(3) 0.0449(3) -0.0159(2) -0.0010(2) 0.0048(2)
Br3 0.0379(3) 0.0217(3) 0.0407(3) -0.0135(2) -0.0052(2) -0.00496(19)
Br4 0.0412(3) 0.0256(3) 0.0301(3) -0.0038(2) 0.00116(19) -0.0057(2)
N1 0.047(2) 0.037(3) 0.031(2) -0.008(2) -0.0064(19) -0.011(2)
N2 0.045(2) 0.034(2) 0.031(2) -0.011(2) -0.0092(18) 0.0023(19)
C1 0.047(3) 0.028(3) 0.040(3) -0.004(2) -0.012(2) -0.003(2)
C2 0.035(3) 0.026(3) 0.041(3) -0.011(2) -0.002(2) -0.002(2)
C3 0.028(2) 0.029(3) 0.033(3) -0.010(2) -0.0028(18) -0.0096(19)
C4 0.035(2) 0.027(3) 0.040(3) -0.013(2) -0.005(2) -0.004(2)
C5 0.041(3) 0.034(3) 0.033(3) -0.015(2) -0.003(2) -0.006(2)
C6 0.034(2) 0.032(3) 0.039(3) -0.014(2) -0.002(2) -0.005(2)
C7 0.030(2) 0.022(2) 0.025(2) -0.0086(19) -0.0015(17) 0.0005(18)
C8 0.026(2) 0.016(2) 0.025(2) -0.0024(18) -0.0041(16) 0.0002(16)
C9 0.026(2) 0.019(2) 0.034(3) -0.0114(19) 0.0003(18) -0.0042(17)
C10 0.045(3) 0.024(3) 0.037(3) -0.006(2) -0.004(2) 0.003(2)
C11 0.040(3) 0.020(2) 0.034(3) -0.011(2) -0.003(2) -0.0031(19)
C12 0.026(2) 0.023(2) 0.031(2) -0.014(2) -0.0058(17) 0.0050(17)
C13 0.039(2) 0.020(2) 0.030(3) -0.007(2) -0.0042(19) 0.0022(19)
C14 0.039(3) 0.032(3) 0.043(3) -0.019(2) -0.009(2) 0.000(2)
C15 0.029(2) 0.022(2) 0.035(3) -0.011(2) -0.0027(19) 0.0027(18)
C16 0.031(2) 0.023(2) 0.026(2) -0.011(2) -0.0079(18) 0.0036(18)
C17 0.024(2) 0.020(2) 0.037(3) -0.013(2) -0.0091(18) -0.0004(17)
C18 0.024(2) 0.018(2) 0.025(2) -0.0023(18) -0.0001(16) 0.0019(16)

loop_
_atom_type_symbol
_atom_type_description
_atom_type_scat_dispersion_real
_atom_type_scat_dispersion_imag
_atom_type_scat_source
C C 0.0033 0.0016 'International Tables Vol C Tables 4.2.6.8 and 6.1.1.4'
H H 0 0 'International Tables Vol C Tables 4.2.6.8 and 6.1.1.4'
N N 0.0061 0.0033 'International Tables Vol C Tables 4.2.6.8 and 6.1.1.4'
Br Br -0.2901 2.4595 'International Tables Vol C Tables 4.2.6.8 and 6.1.1.4'

loop_
_geom_angle_atom_site_label_1
_geom_angle_atom_site_label_2
_geom_angle_atom_site_label_3
_geom_angle
_geom_angle_site_symmetry_1
_geom_angle_site_symmetry_3
C1 N1 C5 116.6(4) . .
C14 N2 C10 116.0(4) . .
N1 C1 C2 124.4(5) . .
N1 C1 H1 117.8 . .
C2 C1 H1 117.8 . .
C1 C2 C3 118.7(5) . .
C1 C2 H2 120.6 . .
C3 C2 H2 120.6 . .
C2 C3 C4 117.5(5) . .
C2 C3 C6 121.5(4) . .
C4 C3 C6 121.0(5) . .
C5 C4 C3 119.2(5) . .
C5 C4 H4 120.4 . .
C3 C4 H4 120.4 . .
N1 C5 C4 123.5(5) . .
N1 C5 H5 118.3 . .
C4 C5 H5 118.3 . .
C6 C6 C3 178.8(7) 2_556 .
C9 C7 C8 119.0(4) 2_675 .
C9 C7 H7 120.5 2_675 .
C8 C7 H7 120.5 . .
C9 C8 C7 120.8(4) . .
C9 C8 Br1 121.6(3) . .
C7 C8 Br1 117.6(3) . .
C8 C9 C7 120.2(4) . 2_675
C8 C9 Br2 121.7(3) . .
C7 C9 Br2 118.1(3) 2_675 .
N2 C10 C11 124.2(5) . .
N2 C10 H10 117.9 . .
C11 C10 H10 117.9 . .
C10 C11 C12 119.6(4) . .
C10 C11 H11 120.2 . .
C12 C11 H11 120.2 . .
C11 C12 C13 117.0(4) . .
C11 C12 C15 122.7(4) . .
C13 C12 C15 120.2(4) . .
C14 C13 C12 118.8(5) . .
C14 C13 H13 120.6 . .
C12 C13 H13 120.6 . .
N2 C14 C13 124.4(4) . .
N2 C14 H14 117.8 . .
C13 C14 H14 117.8 . .
C15 C15 C12 179.2(6) 2_565 .
C18 C16 C17 119.5(4) 2_666 .
C18 C16 H16 120.2 2_666 .
C17 C16 H16 120.2 . .
C16 C17 C18 120.6(4) . .
C16 C17 Br3 118.0(3) . .
C18 C17 Br3 121.4(4) . .
C16 C18 C17 119.8(4) 2_666 .
C16 C18 Br4 118.5(3) 2_666 .
C17 C18 Br4 121.7(3) . .

loop_
_geom_bond_atom_site_label_1
_geom_bond_atom_site_label_2
_geom_bond_distance
_geom_bond_site_symmetry_2
Br1 C8 1.893(4) .
Br2 C9 1.888(4) .
Br3 C17 1.900(4) .
Br4 C18 1.882(4) .
N1 C1 1.328(7) .
N1 C5 1.343(6) .
N2 C14 1.343(7) .
N2 C10 1.347(6) .
C1 C2 1.378(7) .
C1 H1 0.95 .
C2 C3 1.391(7) .
C2 H2 0.95 .
C3 C4 1.395(6) .
C3 C6 1.431(7) .
C4 C5 1.375(7) .
C4 H4 0.95 .
C5 H5 0.95 .
C6 C6 1.197(10) 2_556
C7 C9 1.385(6) 2_675
C7 C8 1.388(6) .
C7 H7 0.95 .
C8 C9 1.379(6) .
C10 C11 1.377(7) .
C10 H10 0.95 .
C11 C12 1.392(6) .
C11 H11 0.95 .
C12 C13 1.412(6) .
C12 C15 1.437(6) .
C13 C14 1.381(7) .
C13 H13 0.95 .
C14 H14 0.95 .
C15 C15 1.178(9) 2_565
C16 C18 1.381(6) 2_666
C16 C17 1.385(6) .
C16 H16 0.95 .
C17 C18 1.397(6) .
